data_7007513
loop_
_publ_author_name
'Copsey, May C.'
'Chivers, Tristram'

_publ_section_title
;
 Zinc complexes of anionic NPPN and NP(S)PN ligands and rearrangement
 to the isomeric NPNP and NP(S)NP ligands in mercury complexes.
;
_journal_issue 34
_journal_name_full 'Dalton transactions (Cambridge, England : 2003)'
_journal_page_first 4114
_journal_page_last 4123
_journal_paper_doi 10.1039/b606527a
_journal_year 2006
_chemical_formula_moiety 'C44 H63 Li N2 O P2 S'
_chemical_formula_sum 'C44 H63 Li N2 O P2 S'
_chemical_formula_weight 736.90
_chemical_name_systematic
;
?
;
_space_group_IT_number 14
_symmetry_cell_setting monoclinic
_symmetry_space_group_name_Hall '-P 2ybc'
_symmetry_space_group_name_H-M 'P 1 21/c 1'
_atom_sites_solution_hydrogens geom
_atom_sites_solution_primary direct
_atom_sites_solution_secondary difmap
_audit_creation_method SHELXL-97
_cell_angle_alpha 90.00
_cell_angle_beta 101.09(3)
_cell_angle_gamma 90.00
_cell_formula_units_Z 4
_cell_length_a 12.078(2)
_cell_length_b 19.367(4)
_cell_length_c 19.128(4)
_cell_measurement_temperature 173(2)
_cell_volume 4390.8(15)
_computing_cell_refinement 'Nonius DENZO'
_computing_data_collection 'Nonius COLLECT'
_computing_data_reduction 'Nonius DENZO'
_computing_molecular_graphics 'Bruker SHELXTL'
_computing_publication_material 'Bruker SHELXTL'
_computing_structure_refinement 'SHELXL-97 (Sheldrick, 1997)'
_computing_structure_solution 'SHELXS-97 (Sheldrick, 1990)'
_diffrn_ambient_temperature 173(2)
_diffrn_measured_fraction_theta_full 0.997
_diffrn_measured_fraction_theta_max 0.997
_diffrn_measurement_device_type 'Nonius Kappa CCD'
_diffrn_measurement_method 'phi/omega scans'
_diffrn_radiation_monochromator graphite
_diffrn_radiation_source 'fine-focus sealed tube'
_diffrn_radiation_type MoK\a
_diffrn_radiation_wavelength 0.71073
_diffrn_reflns_av_R_equivalents 0.0527
_diffrn_reflns_av_sigmaI/netI 0.0716
_diffrn_reflns_limit_h_max 14
_diffrn_reflns_limit_h_min -14
_diffrn_reflns_limit_k_max 23
_diffrn_reflns_limit_k_min -23
_diffrn_reflns_limit_l_max 22
_diffrn_reflns_limit_l_min -22
_diffrn_reflns_number 14614
_diffrn_reflns_theta_full 25.03
_diffrn_reflns_theta_max 25.03
_diffrn_reflns_theta_min 3.42
_exptl_absorpt_coefficient_mu 0.180
_exptl_absorpt_correction_T_max 0.9893
_exptl_absorpt_correction_T_min 0.9718
_exptl_absorpt_correction_type integration
_exptl_absorpt_process_details 'SCALEPACK (Otwinowski and Minor 1997)'
_exptl_crystal_colour colourless
_exptl_crystal_density_diffrn 1.115
_exptl_crystal_density_method 'not measured'
_exptl_crystal_description plate
_exptl_crystal_F_000 1592
_exptl_crystal_size_max 0.16
_exptl_crystal_size_mid 0.10
_exptl_crystal_size_min 0.06
_refine_diff_density_max 0.300
_refine_diff_density_min -0.241
_refine_diff_density_rms 0.044
_refine_ls_extinction_method none
_refine_ls_goodness_of_fit_ref 1.011
_refine_ls_hydrogen_treatment constr
_refine_ls_matrix_type full
_refine_ls_number_parameters 471
_refine_ls_number_reflns 7732
_refine_ls_number_restraints 0
_refine_ls_restrained_S_all 1.011
_refine_ls_R_factor_all 0.0964
_refine_ls_R_factor_gt 0.0492
_refine_ls_shift/su_max 0.001
_refine_ls_shift/su_mean 0.000
_refine_ls_structure_factor_coef Fsqd
_refine_ls_weighting_details 'calc w=1/[\s^2^(Fo^2^)+(0.0470P)^2^+1.6973P] where P=(Fo^2^+2Fc^2^)/3'
_refine_ls_weighting_scheme calc
_refine_ls_wR_factor_gt 0.1030
_refine_ls_wR_factor_ref 0.1203
_reflns_number_gt 4960
_reflns_number_total 7732
_reflns_threshold_expression >2sigma(I)
_cod_data_source_file b606527a.txt
_cod_data_source_block complex6
_cod_depositor_comments
;
The following automatic conversions were performed:
'_symmetry_cell_setting' value 'Monoclinic' changed to 'monoclinic'
according to '/home/saulius/struct/CIF-dictionaries/cif_core.dic'
dictionary named 'cif_core.dic' version 2.4.1 from 2010-06-29.

Automatic conversion script
Id: cif_fix_enum 1527 2010-12-29 10:47:43Z saulius 
;
_cod_original_cell_volume 4390.7(15)
_cod_original_sg_symbol_Hall -P2ybc
_cod_original_sg_symbol_H-M P2(1)/c
_cod_database_code 7007513

loop_
_symmetry_equiv_pos_as_xyz
'x, y, z'
'-x, y+1/2, -z+1/2'
'-x, -y, -z'
'x, -y-1/2, z-1/2'

loop_
_atom_site_label
_atom_site_type_symbol
_atom_site_fract_x
_atom_site_fract_y
_atom_site_fract_z
_atom_site_U_iso_or_equiv
_atom_site_adp_type
_atom_site_occupancy
_atom_site_symmetry_multiplicity
_atom_site_calc_flag
_atom_site_refinement_flags
_atom_site_disorder_assembly
_atom_site_disorder_group
P1 P 0.18185(5) 0.27315(3) 0.64698(4) 0.02982(17) Uani 1 1 d . . .
P2 P 0.33467(5) 0.33327(3) 0.69948(4) 0.02800(17) Uani 1 1 d . . .
N1 N 0.20429(16) 0.20032(10) 0.68654(11) 0.0331(5) Uani 1 1 d . . .
N2 N 0.36697(15) 0.30069(10) 0.77741(10) 0.0287(5) Uani 1 1 d . . .
Li1 Li 0.2977(4) 0.2092(2) 0.7822(2) 0.0405(11) Uani 1 1 d . . .
O1 O 0.28175(16) 0.14822(10) 0.85690(10) 0.0521(5) Uani 1 1 d . . .
S1 S 0.15607(6) 0.28128(4) 0.54354(4) 0.0466(2) Uani 1 1 d . . .
C1 C 0.1765(2) 0.13533(12) 0.65160(13) 0.0354(6) Uani 1 1 d . . .
C2 C 0.0641(2) 0.11756(14) 0.62020(15) 0.0443(7) Uani 1 1 d . . .
C3 C 0.0426(3) 0.05221(15) 0.59048(16) 0.0554(8) Uani 1 1 d . . .
H3 H -0.0326 0.0403 0.5690 0.067 Uiso 1 1 calc R . .
C4 C 0.1263(3) 0.00449(16) 0.59113(17) 0.0618(9) Uani 1 1 d . . .
H4 H 0.1093 -0.0398 0.5705 0.074 Uiso 1 1 calc R . .
C5 C 0.2350(3) 0.02132(14) 0.62188(16) 0.0537(8) Uani 1 1 d . . .
H5 H 0.2930 -0.0119 0.6224 0.064 Uiso 1 1 calc R . .
C6 C 0.2627(2) 0.08600(13) 0.65245(14) 0.0394(7) Uani 1 1 d . . .
C7 C -0.0350(2) 0.16611(17) 0.61995(18) 0.0605(9) Uani 1 1 d . . .
H7 H -0.0031 0.2132 0.6322 0.073 Uiso 1 1 calc R . .
C8 C -0.0994(4) 0.1454(2) 0.6779(3) 0.1179(18) Uani 1 1 d . . .
H8A H -0.1221 0.0969 0.6717 0.177 Uiso 1 1 calc R . .
H8B H -0.1667 0.1744 0.6746 0.177 Uiso 1 1 calc R . .
H8C H -0.0508 0.1516 0.7248 0.177 Uiso 1 1 calc R . .
C10 C 0.3854(2) 0.09925(14) 0.68474(14) 0.0441(7) Uani 1 1 d . . .
H10 H 0.3921 0.1472 0.7045 0.053 Uiso 1 1 calc R . .
C11 C 0.4271(3) 0.04858(17) 0.74595(17) 0.0676(10) Uani 1 1 d . . .
H11A H 0.3792 0.0523 0.7817 0.101 Uiso 1 1 calc R . .
H11B H 0.5052 0.0598 0.7679 0.101 Uiso 1 1 calc R . .
H11C H 0.4236 0.0014 0.7273 0.101 Uiso 1 1 calc R . .
C12 C 0.4619(3) 0.09329(16) 0.63017(17) 0.0585(9) Uani 1 1 d . . .
H12A H 0.4639 0.0452 0.6146 0.088 Uiso 1 1 calc R . .
H12B H 0.5383 0.1083 0.6518 0.088 Uiso 1 1 calc R . .
H12C H 0.4326 0.1226 0.5890 0.088 Uiso 1 1 calc R . .
C13 C 0.44411(19) 0.33311(12) 0.83513(13) 0.0298(6) Uani 1 1 d . . .
C14 C 0.5595(2) 0.31539(13) 0.84835(14) 0.0361(6) Uani 1 1 d . . .
C15 C 0.6303(2) 0.34509(15) 0.90705(16) 0.0460(7) Uani 1 1 d . . .
H15 H 0.7082 0.3335 0.9164 0.055 Uiso 1 1 calc R . .
C16 C 0.5911(3) 0.39020(15) 0.95127(16) 0.0499(8) Uani 1 1 d . . .
H16 H 0.6414 0.4100 0.9905 0.060 Uiso 1 1 calc R . .
C17 C 0.4783(2) 0.40691(14) 0.93875(14) 0.0433(7) Uani 1 1 d . . .
H17 H 0.4513 0.4384 0.9697 0.052 Uiso 1 1 calc R . .
C18 C 0.4030(2) 0.37867(12) 0.88177(13) 0.0327(6) Uani 1 1 d . . .
C19 C 0.2780(2) 0.39362(13) 0.87483(15) 0.0389(6) Uani 1 1 d . . .
H19 H 0.2397 0.3779 0.8264 0.047 Uiso 1 1 calc R . .
C20 C 0.2303(3) 0.35053(19) 0.92950(17) 0.0668(10) Uani 1 1 d . . .
H20A H 0.2439 0.3014 0.9221 0.100 Uiso 1 1 calc R . .
H20B H 0.1489 0.3587 0.9236 0.100 Uiso 1 1 calc R . .
H20C H 0.2674 0.3639 0.9777 0.100 Uiso 1 1 calc R . .
C21 C 0.2514(3) 0.47002(16) 0.8809(2) 0.0756(11) Uani 1 1 d . . .
H21A H 0.2770 0.4853 0.9302 0.113 Uiso 1 1 calc R . .
H21B H 0.1698 0.4772 0.8670 0.113 Uiso 1 1 calc R . .
H21C H 0.2902 0.4967 0.8493 0.113 Uiso 1 1 calc R . .
C22 C 0.6062(2) 0.26212(16) 0.80445(16) 0.0514(8) Uani 1 1 d . . .
H22 H 0.5550 0.2602 0.7567 0.062 Uiso 1 1 calc R . .
C23 C 0.6048(3) 0.19110(18) 0.8388(2) 0.0872(12) Uani 1 1 d . . .
H23A H 0.6516 0.1921 0.8867 0.131 Uiso 1 1 calc R . .
H23B H 0.6347 0.1567 0.8098 0.131 Uiso 1 1 calc R . .
H23C H 0.5272 0.1790 0.8421 0.131 Uiso 1 1 calc R . .
C24 C 0.7254(3) 0.2794(3) 0.7923(2) 0.0985(15) Uani 1 1 d . . .
H24A H 0.7263 0.3265 0.7737 0.148 Uiso 1 1 calc R . .
H24B H 0.7466 0.2468 0.7580 0.148 Uiso 1 1 calc R . .
H24C H 0.7793 0.2759 0.8376 0.148 Uiso 1 1 calc R . .
C25 C 0.1887(3) 0.10045(18) 0.8442(2) 0.0767(11) Uani 1 1 d . . .
H25A H 0.2152 0.0550 0.8646 0.092 Uiso 1 1 calc R . .
H25B H 0.1638 0.0944 0.7922 0.092 Uiso 1 1 calc R . .
C26 C 0.0928(4) 0.1220(3) 0.8743(3) 0.1174(18) Uani 1 1 d . . .
H26A H 0.1141 0.1227 0.9263 0.176 Uiso 1 1 calc R . .
H26B H 0.0304 0.0895 0.8598 0.176 Uiso 1 1 calc R . .
H26C H 0.0691 0.1683 0.8569 0.176 Uiso 1 1 calc R . .
C27 C 0.3483(3) 0.14894(18) 0.92777(16) 0.0627(9) Uani 1 1 d . . .
H27A H 0.2978 0.1571 0.9620 0.075 Uiso 1 1 calc R . .
H27B H 0.4021 0.1880 0.9319 0.075 Uiso 1 1 calc R . .
C28 C 0.4136(3) 0.08311(19) 0.94813(19) 0.0808(11) Uani 1 1 d . . .
H28A H 0.3608 0.0445 0.9468 0.121 Uiso 1 1 calc R . .
H28B H 0.4585 0.0877 0.9963 0.121 Uiso 1 1 calc R . .
H28C H 0.4637 0.0744 0.9145 0.121 Uiso 1 1 calc R . .
C29 C 0.44519(19) 0.32801(13) 0.64654(13) 0.0323(6) Uani 1 1 d . . .
C30 C 0.4535(2) 0.27247(14) 0.60211(14) 0.0400(7) Uani 1 1 d . . .
H30 H 0.3961 0.2382 0.5949 0.048 Uiso 1 1 calc R . .
C31 C 0.5445(3) 0.26634(16) 0.56817(17) 0.0563(8) Uani 1 1 d . . .
H31 H 0.5487 0.2285 0.5372 0.068 Uiso 1 1 calc R . .
C32 C 0.6292(3) 0.31539(18) 0.57958(18) 0.0615(9) Uani 1 1 d . . .
H32 H 0.6924 0.3109 0.5570 0.074 Uiso 1 1 calc R . .
C33 C 0.6221(2) 0.37073(17) 0.62352(19) 0.0601(9) Uani 1 1 d . . .
H33 H 0.6803 0.4044 0.6311 0.072 Uiso 1 1 calc R . .
C34 C 0.5307(2) 0.37766(15) 0.65685(16) 0.0453(7) Uani 1 1 d . . .
H34 H 0.5260 0.4163 0.6868 0.054 Uiso 1 1 calc R . .
C35 C 0.2975(2) 0.42471(12) 0.69645(14) 0.0343(6) Uani 1 1 d . . .
H35A H 0.2295 0.4305 0.7177 0.041 Uiso 1 1 calc R . .
H35B H 0.3597 0.4504 0.7267 0.041 Uiso 1 1 calc R . .
C36 C 0.2744(2) 0.45754(13) 0.62216(15) 0.0429(7) Uani 1 1 d . . .
H36A H 0.3471 0.4657 0.6068 0.051 Uiso 1 1 calc R . .
H36B H 0.2299 0.4250 0.5880 0.051 Uiso 1 1 calc R . .
C37 C 0.2109(3) 0.52521(14) 0.62025(18) 0.0557(8) Uani 1 1 d . . .
H37A H 0.2562 0.5580 0.6538 0.067 Uiso 1 1 calc R . .
H37B H 0.1390 0.5171 0.6365 0.067 Uiso 1 1 calc R . .
C38 C 0.1860(3) 0.55730(18) 0.5466(2) 0.0861(12) Uani 1 1 d . . .
H38A H 0.2570 0.5663 0.5306 0.129 Uiso 1 1 calc R . .
H38B H 0.1452 0.6008 0.5483 0.129 Uiso 1 1 calc R . .
H38C H 0.1396 0.5255 0.5133 0.129 Uiso 1 1 calc R . .
C39 C 0.07707(19) 0.32428(13) 0.68214(15) 0.0364(7) Uani 1 1 d . . .
C40 C 0.0606(2) 0.31491(16) 0.75109(17) 0.0494(8) Uani 1 1 d . . .
H40 H 0.0999 0.2793 0.7799 0.059 Uiso 1 1 calc R . .
C41 C -0.0143(2) 0.3581(2) 0.7785(2) 0.0690(11) Uani 1 1 d . . .
H41 H -0.0255 0.3521 0.8259 0.083 Uiso 1 1 calc R . .
C42 C -0.0718(3) 0.4094(2) 0.7358(3) 0.0738(12) Uani 1 1 d . . .
H42 H -0.1212 0.4394 0.7545 0.089 Uiso 1 1 calc R . .
C43 C -0.0583(3) 0.41717(17) 0.6678(3) 0.0691(10) Uani 1 1 d . . .
H43 H -0.0999 0.4516 0.6386 0.083 Uiso 1 1 calc R . .
C44 C 0.0155(2) 0.37548(14) 0.64044(19) 0.0515(8) Uani 1 1 d . . .
H44 H 0.0245 0.3817 0.5926 0.062 Uiso 1 1 calc R . .
C9 C -0.1121(3) 0.1713(2) 0.5479(2) 0.1139(18) Uani 1 1 d . . .
H9A H -0.0679 0.1837 0.5119 0.171 Uiso 1 1 calc R . .
H9B H -0.1694 0.2068 0.5495 0.171 Uiso 1 1 calc R . .
H9C H -0.1492 0.1267 0.5356 0.171 Uiso 1 1 calc R . .

loop_
_atom_site_aniso_label
_atom_site_aniso_U_11
_atom_site_aniso_U_22
_atom_site_aniso_U_33
_atom_site_aniso_U_23
_atom_site_aniso_U_13
_atom_site_aniso_U_12
P1 0.0273(3) 0.0279(4) 0.0326(4) -0.0035(3) 0.0018(3) -0.0004(3)
P2 0.0263(3) 0.0261(3) 0.0312(4) -0.0028(3) 0.0047(3) -0.0010(3)
N1 0.0366(11) 0.0247(11) 0.0361(13) -0.0046(10) 0.0024(10) -0.0026(9)
N2 0.0273(10) 0.0280(11) 0.0296(12) -0.0041(9) 0.0025(9) -0.0020(9)
Li1 0.048(2) 0.033(2) 0.037(3) 0.000(2) -0.001(2) -0.003(2)
O1 0.0660(13) 0.0465(12) 0.0431(13) 0.0054(10) 0.0088(10) -0.0126(10)
S1 0.0504(4) 0.0530(5) 0.0331(4) -0.0018(4) 0.0001(3) -0.0018(4)
C1 0.0486(15) 0.0289(14) 0.0276(15) -0.0025(12) 0.0048(12) -0.0065(13)
C2 0.0519(16) 0.0366(16) 0.0436(18) -0.0108(14) 0.0071(14) -0.0138(14)
C3 0.074(2) 0.0443(18) 0.046(2) -0.0133(15) 0.0066(16) -0.0244(17)
C4 0.101(3) 0.0311(17) 0.051(2) -0.0138(15) 0.0087(19) -0.0126(18)
C5 0.084(2) 0.0312(16) 0.0441(19) -0.0080(14) 0.0088(17) 0.0060(16)
C6 0.0610(17) 0.0281(14) 0.0277(15) -0.0026(12) 0.0052(13) 0.0019(13)
C7 0.0424(16) 0.057(2) 0.079(3) -0.0283(18) 0.0054(17) -0.0171(15)
C8 0.121(4) 0.102(3) 0.153(5) -0.049(3) 0.082(3) -0.020(3)
C10 0.0601(18) 0.0320(15) 0.0380(17) -0.0033(13) 0.0039(14) 0.0136(14)
C11 0.090(2) 0.057(2) 0.050(2) 0.0093(17) 0.0016(18) 0.0241(18)
C12 0.069(2) 0.0460(18) 0.064(2) -0.0049(16) 0.0226(17) 0.0141(16)
C13 0.0324(13) 0.0281(13) 0.0276(14) 0.0039(11) 0.0025(11) -0.0050(11)
C14 0.0316(13) 0.0400(15) 0.0345(16) 0.0056(13) 0.0005(12) -0.0045(12)
C15 0.0348(14) 0.0523(18) 0.0449(18) 0.0119(16) -0.0069(14) -0.0096(14)
C16 0.0595(19) 0.0446(18) 0.0373(18) 0.0032(15) -0.0111(15) -0.0194(15)
C17 0.0632(19) 0.0335(15) 0.0320(16) -0.0037(13) 0.0059(14) -0.0117(14)
C18 0.0426(14) 0.0291(14) 0.0267(15) 0.0018(12) 0.0074(12) -0.0065(12)
C19 0.0440(15) 0.0359(15) 0.0392(17) -0.0065(13) 0.0143(13) -0.0018(13)
C20 0.0554(19) 0.100(3) 0.047(2) 0.0066(19) 0.0151(16) -0.0181(19)
C21 0.068(2) 0.050(2) 0.111(3) -0.028(2) 0.024(2) 0.0074(17)
C22 0.0334(14) 0.069(2) 0.0494(19) -0.0007(16) 0.0023(13) 0.0154(14)
C23 0.105(3) 0.063(2) 0.090(3) -0.001(2) 0.011(2) 0.039(2)
C24 0.0405(18) 0.163(4) 0.096(3) -0.015(3) 0.0220(19) 0.013(2)
C25 0.088(3) 0.058(2) 0.087(3) 0.004(2) 0.024(2) -0.028(2)
C26 0.100(3) 0.127(4) 0.138(4) -0.051(3) 0.053(3) -0.054(3)
C27 0.084(2) 0.067(2) 0.038(2) -0.0022(17) 0.0130(17) 0.0028(19)
C28 0.116(3) 0.072(3) 0.049(2) 0.0093(19) 0.003(2) 0.016(2)
C29 0.0310(12) 0.0318(14) 0.0347(16) 0.0020(12) 0.0080(11) 0.0032(11)
C30 0.0425(15) 0.0359(15) 0.0442(17) -0.0002(14) 0.0150(13) 0.0024(13)
C31 0.064(2) 0.0518(19) 0.061(2) -0.0039(16) 0.0318(17) 0.0092(17)
C32 0.0531(18) 0.065(2) 0.077(3) 0.0064(19) 0.0383(18) 0.0085(17)
C33 0.0430(17) 0.062(2) 0.082(3) -0.0004(19) 0.0268(17) -0.0109(16)
C34 0.0361(14) 0.0474(17) 0.0543(19) -0.0090(15) 0.0136(14) -0.0066(13)
C35 0.0343(13) 0.0261(13) 0.0429(17) -0.0044(12) 0.0083(12) -0.0009(11)
C36 0.0469(15) 0.0337(15) 0.0472(19) 0.0045(14) 0.0068(14) -0.0029(13)
C37 0.0588(18) 0.0350(16) 0.071(2) 0.0091(16) 0.0057(16) 0.0015(14)
C38 0.106(3) 0.058(2) 0.086(3) 0.030(2) -0.003(2) 0.012(2)
C39 0.0241(12) 0.0310(14) 0.0532(19) -0.0131(13) 0.0049(12) -0.0042(11)
C40 0.0282(13) 0.065(2) 0.056(2) -0.0128(17) 0.0098(14) -0.0044(14)
C41 0.0377(16) 0.106(3) 0.066(2) -0.036(2) 0.0171(16) -0.0087(19)
C42 0.0343(17) 0.075(3) 0.113(4) -0.037(3) 0.017(2) 0.0073(17)
C43 0.0428(18) 0.049(2) 0.116(4) -0.007(2) 0.018(2) 0.0102(15)
C44 0.0317(14) 0.0407(17) 0.081(2) 0.0018(16) 0.0090(15) 0.0066(13)
C9 0.059(2) 0.132(4) 0.130(4) -0.053(3) -0.033(2) 0.027(2)

loop_
_atom_type_symbol
_atom_type_description
_atom_type_scat_dispersion_real
_atom_type_scat_dispersion_imag
_atom_type_scat_source
C C 0.0033 0.0016 'International Tables Vol C Tables 4.2.6.8 and 6.1.1.4'
H H 0.0000 0.0000 'International Tables Vol C Tables 4.2.6.8 and 6.1.1.4'
Li Li -0.0003 0.0001 'International Tables Vol C Tables 4.2.6.8 and 6.1.1.4'
N N 0.0061 0.0033 'International Tables Vol C Tables 4.2.6.8 and 6.1.1.4'
O O 0.0106 0.0060 'International Tables Vol C Tables 4.2.6.8 and 6.1.1.4'
P P 0.1023 0.0942 'International Tables Vol C Tables 4.2.6.8 and 6.1.1.4'
S S 0.1246 0.1234 'International Tables Vol C Tables 4.2.6.8 and 6.1.1.4'

loop_
_geom_angle_atom_site_label_1
_geom_angle_atom_site_label_2
_geom_angle_atom_site_label_3
_geom_angle
_geom_angle_site_symmetry_1
_geom_angle_site_symmetry_3
_geom_angle_publ_flag
N1 P1 C39 111.65(12) . . ?
N1 P1 S1 122.08(8) . . ?
C39 P1 S1 110.00(10) . . ?
N1 P1 P2 101.27(8) . . ?
C39 P1 P2 96.99(8) . . ?
S1 P1 P2 111.63(5) . . ?
N2 P2 C35 115.32(11) . . ?
N2 P2 C29 114.97(11) . . ?
C35 P2 C29 103.76(11) . . ?
N2 P2 P1 104.15(8) . . ?
C35 P2 P1 108.21(9) . . ?
C29 P2 P1 110.36(9) . . ?
C1 N1 P1 123.39(17) . . ?
C1 N1 Li1 123.5(2) . . ?
P1 N1 Li1 112.23(17) . . ?
C13 N2 P2 123.22(16) . . ?
C13 N2 Li1 125.0(2) . . ?
P2 N2 Li1 111.69(16) . . ?
O1 Li1 N1 121.7(2) . . ?
O1 Li1 N2 134.7(3) . . ?
N1 Li1 N2 102.0(2) . . ?
C27 O1 C25 116.2(2) . . ?
C27 O1 Li1 125.9(2) . . ?
C25 O1 Li1 117.6(2) . . ?
C6 C1 C2 119.0(2) . . ?
C6 C1 N1 118.9(2) . . ?
C2 C1 N1 122.0(2) . . ?
C3 C2 C1 118.8(3) . . ?
C3 C2 C7 118.5(3) . . ?
C1 C2 C7 122.7(2) . . ?
C4 C3 C2 122.1(3) . . ?
C4 C3 H3 119.0 . . ?
C2 C3 H3 119.0 . . ?
C3 C4 C5 119.2(3) . . ?
C3 C4 H4 120.4 . . ?
C5 C4 H4 120.4 . . ?
C4 C5 C6 121.7(3) . . ?
C4 C5 H5 119.1 . . ?
C6 C5 H5 119.1 . . ?
C5 C6 C1 119.1(3) . . ?
C5 C6 C10 117.4(2) . . ?
C1 C6 C10 123.5(2) . . ?
C9 C7 C2 113.0(3) . . ?
C9 C7 C8 111.6(3) . . ?
C2 C7 C8 110.2(3) . . ?
C9 C7 H7 107.2 . . ?
C2 C7 H7 107.2 . . ?
C8 C7 H7 107.2 . . ?
C7 C8 H8A 109.5 . . ?
C7 C8 H8B 109.5 . . ?
H8A C8 H8B 109.5 . . ?
C7 C8 H8C 109.5 . . ?
H8A C8 H8C 109.5 . . ?
H8B C8 H8C 109.5 . . ?
C6 C10 C12 112.5(2) . . ?
C6 C10 C11 110.8(2) . . ?
C12 C10 C11 108.7(2) . . ?
C6 C10 H10 108.3 . . ?
C12 C10 H10 108.3 . . ?
C11 C10 H10 108.3 . . ?
C10 C11 H11A 109.5 . . ?
C10 C11 H11B 109.5 . . ?
H11A C11 H11B 109.5 . . ?
C10 C11 H11C 109.5 . . ?
H11A C11 H11C 109.5 . . ?
H11B C11 H11C 109.5 . . ?
C10 C12 H12A 109.5 . . ?
C10 C12 H12B 109.5 . . ?
H12A C12 H12B 109.5 . . ?
C10 C12 H12C 109.5 . . ?
H12A C12 H12C 109.5 . . ?
H12B C12 H12C 109.5 . . ?
C14 C13 C18 119.6(2) . . ?
C14 C13 N2 120.1(2) . . ?
C18 C13 N2 120.1(2) . . ?
C15 C14 C13 118.3(3) . . ?
C15 C14 C22 119.5(2) . . ?
C13 C14 C22 122.0(2) . . ?
C16 C15 C14 122.1(3) . . ?
C16 C15 H15 119.0 . . ?
C14 C15 H15 119.0 . . ?
C15 C16 C17 119.5(3) . . ?
C15 C16 H16 120.2 . . ?
C17 C16 H16 120.2 . . ?
C16 C17 C18 121.4(3) . . ?
C16 C17 H17 119.3 . . ?
C18 C17 H17 119.3 . . ?
C17 C18 C13 119.0(2) . . ?
C17 C18 C19 118.9(2) . . ?
C13 C18 C19 121.9(2) . . ?
C18 C19 C21 113.6(2) . . ?
C18 C19 C20 109.5(2) . . ?
C21 C19 C20 111.4(3) . . ?
C18 C19 H19 107.4 . . ?
C21 C19 H19 107.4 . . ?
C20 C19 H19 107.4 . . ?
C19 C20 H20A 109.5 . . ?
C19 C20 H20B 109.5 . . ?
H20A C20 H20B 109.5 . . ?
C19 C20 H20C 109.5 . . ?
H20A C20 H20C 109.5 . . ?
H20B C20 H20C 109.5 . . ?
C19 C21 H21A 109.5 . . ?
C19 C21 H21B 109.5 . . ?
H21A C21 H21B 109.5 . . ?
C19 C21 H21C 109.5 . . ?
H21A C21 H21C 109.5 . . ?
H21B C21 H21C 109.5 . . ?
C14 C22 C23 109.9(3) . . ?
C14 C22 C24 113.4(3) . . ?
C23 C22 C24 110.4(3) . . ?
C14 C22 H22 107.6 . . ?
C23 C22 H22 107.6 . . ?
C24 C22 H22 107.6 . . ?
C22 C23 H23A 109.5 . . ?
C22 C23 H23B 109.5 . . ?
H23A C23 H23B 109.5 . . ?
C22 C23 H23C 109.5 . . ?
H23A C23 H23C 109.5 . . ?
H23B C23 H23C 109.5 . . ?
C22 C24 H24A 109.5 . . ?
C22 C24 H24B 109.5 . . ?
H24A C24 H24B 109.5 . . ?
C22 C24 H24C 109.5 . . ?
H24A C24 H24C 109.5 . . ?
H24B C24 H24C 109.5 . . ?
O1 C25 C26 113.9(3) . . ?
O1 C25 H25A 108.8 . . ?
C26 C25 H25A 108.8 . . ?
O1 C25 H25B 108.8 . . ?
C26 C25 H25B 108.8 . . ?
H25A C25 H25B 107.7 . . ?
C25 C26 H26A 109.5 . . ?
C25 C26 H26B 109.5 . . ?
H26A C26 H26B 109.5 . . ?
C25 C26 H26C 109.5 . . ?
H26A C26 H26C 109.5 . . ?
H26B C26 H26C 109.5 . . ?
O1 C27 C28 113.9(3) . . ?
O1 C27 H27A 108.8 . . ?
C28 C27 H27A 108.8 . . ?
O1 C27 H27B 108.8 . . ?
C28 C27 H27B 108.8 . . ?
H27A C27 H27B 107.7 . . ?
C27 C28 H28A 109.5 . . ?
C27 C28 H28B 109.5 . . ?
H28A C28 H28B 109.5 . . ?
C27 C28 H28C 109.5 . . ?
H28A C28 H28C 109.5 . . ?
H28B C28 H28C 109.5 . . ?
C30 C29 C34 118.8(2) . . ?
C30 C29 P2 121.98(19) . . ?
C34 C29 P2 118.8(2) . . ?
C31 C30 C29 120.7(3) . . ?
C31 C30 H30 119.6 . . ?
C29 C30 H30 119.6 . . ?
C32 C31 C30 119.8(3) . . ?
C32 C31 H31 120.1 . . ?
C30 C31 H31 120.1 . . ?
C33 C32 C31 120.1(3) . . ?
C33 C32 H32 120.0 . . ?
C31 C32 H32 120.0 . . ?
C32 C33 C34 120.4(3) . . ?
C32 C33 H33 119.8 . . ?
C34 C33 H33 119.8 . . ?
C33 C34 C29 120.1(3) . . ?
C33 C34 H34 119.9 . . ?
C29 C34 H34 119.9 . . ?
C36 C35 P2 115.58(18) . . ?
C36 C35 H35A 108.4 . . ?
P2 C35 H35A 108.4 . . ?
C36 C35 H35B 108.4 . . ?
P2 C35 H35B 108.4 . . ?
H35A C35 H35B 107.4 . . ?
C37 C36 C35 112.5(2) . . ?
C37 C36 H36A 109.1 . . ?
C35 C36 H36A 109.1 . . ?
C37 C36 H36B 109.1 . . ?
C35 C36 H36B 109.1 . . ?
H36A C36 H36B 107.8 . . ?
C36 C37 C38 112.7(3) . . ?
C36 C37 H37A 109.0 . . ?
C38 C37 H37A 109.0 . . ?
C36 C37 H37B 109.0 . . ?
C38 C37 H37B 109.0 . . ?
H37A C37 H37B 107.8 . . ?
C37 C38 H38A 109.5 . . ?
C37 C38 H38B 109.5 . . ?
H38A C38 H38B 109.5 . . ?
C37 C38 H38C 109.5 . . ?
H38A C38 H38C 109.5 . . ?
H38B C38 H38C 109.5 . . ?
C40 C39 C44 118.7(3) . . ?
C40 C39 P1 121.0(2) . . ?
C44 C39 P1 120.3(2) . . ?
C39 C40 C41 119.9(3) . . ?
C39 C40 H40 120.1 . . ?
C41 C40 H40 120.1 . . ?
C42 C41 C40 119.5(3) . . ?
C42 C41 H41 120.2 . . ?
C40 C41 H41 120.2 . . ?
C43 C42 C41 120.5(3) . . ?
C43 C42 H42 119.7 . . ?
C41 C42 H42 119.7 . . ?
C42 C43 C44 120.5(3) . . ?
C42 C43 H43 119.8 . . ?
C44 C43 H43 119.8 . . ?
C43 C44 C39 120.8(3) . . ?
C43 C44 H44 119.6 . . ?
C39 C44 H44 119.6 . . ?
C7 C9 H9A 109.5 . . ?
C7 C9 H9B 109.5 . . ?
H9A C9 H9B 109.5 . . ?
C7 C9 H9C 109.5 . . ?
H9A C9 H9C 109.5 . . ?
H9B C9 H9C 109.5 . . ?

loop_
_geom_bond_atom_site_label_1
_geom_bond_atom_site_label_2
_geom_bond_distance
_geom_bond_site_symmetry_2
_geom_bond_publ_flag
P1 N1 1.599(2) . ?
P1 C39 1.833(3) . ?
P1 S1 1.9492(11) . ?
P1 P2 2.2490(10) . ?
P2 N2 1.596(2) . ?
P2 C35 1.825(2) . ?
P2 C29 1.827(2) . ?
N1 C1 1.434(3) . ?
N1 Li1 1.964(5) . ?
N2 C13 1.444(3) . ?
N2 Li1 1.969(5) . ?
Li1 O1 1.892(5) . ?
O1 C27 1.437(4) . ?
O1 C25 1.440(4) . ?
C1 C6 1.411(4) . ?
C1 C2 1.417(4) . ?
C2 C3 1.391(4) . ?
C2 C7 1.521(4) . ?
C3 C4 1.368(4) . ?
C3 H3 0.9500 . ?
C4 C5 1.370(4) . ?
C4 H4 0.9500 . ?
C5 C6 1.396(4) . ?
C5 H5 0.9500 . ?
C6 C10 1.514(4) . ?
C7 C9 1.511(5) . ?
C7 C8 1.526(5) . ?
C7 H7 1.0000 . ?
C8 H8A 0.9800 . ?
C8 H8B 0.9800 . ?
C8 H8C 0.9800 . ?
C10 C12 1.526(4) . ?
C10 C11 1.537(4) . ?
C10 H10 1.0000 . ?
C11 H11A 0.9800 . ?
C11 H11B 0.9800 . ?
C11 H11C 0.9800 . ?
C12 H12A 0.9800 . ?
C12 H12B 0.9800 . ?
C12 H12C 0.9800 . ?
C13 C14 1.410(3) . ?
C13 C18 1.411(3) . ?
C14 C15 1.398(4) . ?
C14 C22 1.506(4) . ?
C15 C16 1.363(4) . ?
C15 H15 0.9500 . ?
C16 C17 1.376(4) . ?
C16 H16 0.9500 . ?
C17 C18 1.390(4) . ?
C17 H17 0.9500 . ?
C18 C19 1.518(3) . ?
C19 C21 1.523(4) . ?
C19 C20 1.534(4) . ?
C19 H19 1.0000 . ?
C20 H20A 0.9800 . ?
C20 H20B 0.9800 . ?
C20 H20C 0.9800 . ?
C21 H21A 0.9800 . ?
C21 H21B 0.9800 . ?
C21 H21C 0.9800 . ?
C22 C23 1.526(5) . ?
C22 C24 1.539(4) . ?
C22 H22 1.0000 . ?
C23 H23A 0.9800 . ?
C23 H23B 0.9800 . ?
C23 H23C 0.9800 . ?
C24 H24A 0.9800 . ?
C24 H24B 0.9800 . ?
C24 H24C 0.9800 . ?
C25 C26 1.450(5) . ?
C25 H25A 0.9900 . ?
C25 H25B 0.9900 . ?
C26 H26A 0.9800 . ?
C26 H26B 0.9800 . ?
C26 H26C 0.9800 . ?
C27 C28 1.510(4) . ?
C27 H27A 0.9900 . ?
C27 H27B 0.9900 . ?
C28 H28A 0.9800 . ?
C28 H28B 0.9800 . ?
C28 H28C 0.9800 . ?
C29 C30 1.386(3) . ?
C29 C34 1.397(3) . ?
C30 C31 1.385(4) . ?
C30 H30 0.9500 . ?
C31 C32 1.382(4) . ?
C31 H31 0.9500 . ?
C32 C33 1.375(4) . ?
C32 H32 0.9500 . ?
C33 C34 1.383(4) . ?
C33 H33 0.9500 . ?
C34 H34 0.9500 . ?
C35 C36 1.533(4) . ?
C35 H35A 0.9900 . ?
C35 H35B 0.9900 . ?
C36 C37 1.515(4) . ?
C36 H36A 0.9900 . ?
C36 H36B 0.9900 . ?
C37 C38 1.516(4) . ?
C37 H37A 0.9900 . ?
C37 H37B 0.9900 . ?
C38 H38A 0.9800 . ?
C38 H38B 0.9800 . ?
C38 H38C 0.9800 . ?
C39 C40 1.383(4) . ?
C39 C44 1.394(4) . ?
C40 C41 1.405(4) . ?
C40 H40 0.9500 . ?
C41 C42 1.385(5) . ?
C41 H41 0.9500 . ?
C42 C43 1.349(5) . ?
C42 H42 0.9500 . ?
C43 C44 1.378(4) . ?
C43 H43 0.9500 . ?
C44 H44 0.9500 . ?
C9 H9A 0.9800 . ?
C9 H9B 0.9800 . ?
C9 H9C 0.9800 . ?
